data_1519955
loop_
_publ_author_name
'Callear, Samantha K.'
'Hursthouse, Michael B.'
'Threlfall, Terence L.'

_publ_section_title
;
 1-Butylammonium DL-tartrate monohydrate
;
_journal_name_full 'Crystal Structure Report Archive'
_journal_page_first 582
_journal_year 2008
_chemical_formula_sum 'C8 H19 N O7'
_chemical_formula_weight 241.24
_chemical_name_systematic
;
1-Butylammonium DL-tartrate hydrate
;
_space_group_IT_number 14
_symmetry_cell_setting monoclinic
_symmetry_space_group_name_Hall '-P 2ybc'
_symmetry_space_group_name_H-M 'P 1 21/c 1'
_atom_sites_solution_hydrogens geom
_atom_sites_solution_primary direct
_atom_sites_solution_secondary difmap
_cell_angle_alpha 90.00
_cell_angle_beta 93.87(3)
_cell_angle_gamma 90.00
_cell_formula_units_Z 8
_cell_length_a 7.388(3)
_cell_length_b 14.227(5)
_cell_length_c 21.744(8)
_cell_measurement_reflns_used 5055
_cell_measurement_temperature 120(2)
_cell_measurement_theta_max 27.48
_cell_measurement_theta_min 2.91
_cell_volume 2280.3(15)
_computing_cell_refinement 'DENZO (Otwinowski & Minor, 1997) & COLLECT (Hooft, R.W.W., 1998)'
_computing_data_collection 'COLLECT (Hooft, R.W.W., 1998)'
_computing_data_reduction 'DENZO (Otwinowski & Minor, 1997) & COLLECT (Hooft, R.W.W., 1998)'
_computing_structure_refinement 'SHELXL-97 (Sheldrick, 1997)'
_diffrn_ambient_temperature 120(2)
_diffrn_detector_area_resol_mean 9.091
_diffrn_measured_fraction_theta_full 0.996
_diffrn_measured_fraction_theta_max 0.996
_diffrn_measurement_device_type 'Bruker-Nonius 95mm CCD camera on \k-goniostat'
_diffrn_measurement_method '\f & \w scans'
_diffrn_radiation_monochromator graphite
_diffrn_radiation_source 'Bruker-Nonius FR591 rotating anode'
_diffrn_radiation_type MoK\a
_diffrn_radiation_wavelength 0.71073
_diffrn_reflns_av_R_equivalents 0.0618
_diffrn_reflns_av_sigmaI/netI 0.0688
_diffrn_reflns_limit_h_max 8
_diffrn_reflns_limit_h_min -9
_diffrn_reflns_limit_k_max 18
_diffrn_reflns_limit_k_min -18
_diffrn_reflns_limit_l_max 27
_diffrn_reflns_limit_l_min -28
_diffrn_reflns_number 23440
_diffrn_reflns_theta_full 27.48
_diffrn_reflns_theta_max 27.48
_diffrn_reflns_theta_min 3.11
_exptl_absorpt_coefficient_mu 0.123
_exptl_absorpt_correction_T_max 0.9963
_exptl_absorpt_correction_T_min 0.9854
_exptl_absorpt_correction_type multi-scan
_exptl_absorpt_process_details 'SADABS V2.10 (Sheldrick, G.M., 2003)'
_exptl_crystal_colour colourless
_exptl_crystal_density_diffrn 1.405
_exptl_crystal_density_method 'not measured'
_exptl_crystal_description rod
_exptl_crystal_F_000 1040
_exptl_crystal_size_max 0.12
_exptl_crystal_size_mid 0.03
_exptl_crystal_size_min 0.03
_refine_diff_density_max 0.286
_refine_diff_density_min -0.320
_refine_diff_density_rms 0.058
_refine_ls_extinction_method none
_refine_ls_goodness_of_fit_ref 1.037
_refine_ls_hydrogen_treatment mixed
_refine_ls_matrix_type full
_refine_ls_number_parameters 321
_refine_ls_number_reflns 5223
_refine_ls_number_restraints 6
_refine_ls_restrained_S_all 1.036
_refine_ls_R_factor_all 0.0954
_refine_ls_R_factor_gt 0.0516
_refine_ls_shift/su_max 0.000
_refine_ls_shift/su_mean 0.000
_refine_ls_structure_factor_coef Fsqd
_refine_ls_weighting_details 'calc w=1/[\s^2^(Fo^2^)+(0.0402P)^2^+0.7799P] where P=(Fo^2^+2Fc^2^)/3'
_refine_ls_weighting_scheme calc
_refine_ls_wR_factor_gt 0.0952
_refine_ls_wR_factor_ref 0.1099
_reflns_number_gt 3511
_reflns_number_total 5223
_reflns_threshold_expression >2sigma(I)
_cod_data_source_file eCrystal-582.cif
_cod_data_source_block 04mbh0607
_cod_depositor_comments
;
Citation :
Callear, Samantha K. and Hursthouse, Michael B. and 
Threlfall, Terence L. (2008) 
University of Southampton, Crystal Structure Report Archive. 
(doi:10.5258/ecrystals/582)

More at:
http://ecrystals.chem.soton.ac.uk/582/

The following automatic conversions were performed:

'_symmetry_cell_setting' value 'Monoclinic' changed to 'monoclinic'
according to the built-in table from CIF Core dictionary named
'cif_core.dic' version 2.4.1 from 2010-06-29.

Automatic conversion script
Id: cif_fix_values 3392 2015-05-12 13:50:21Z andrius 
;
_cod_original_cell_volume 2280.3(14)
_cod_original_sg_symbol_H-M P21/c
_cod_database_code 1519955

loop_
_symmetry_equiv_pos_as_xyz
'x, y, z'
'-x, y+1/2, -z+1/2'
'-x, -y, -z'
'x, -y-1/2, z-1/2'

loop_
_atom_site_label
_atom_site_type_symbol
_atom_site_fract_x
_atom_site_fract_y
_atom_site_fract_z
_atom_site_U_iso_or_equiv
_atom_site_adp_type
_atom_site_occupancy
_atom_site_symmetry_multiplicity
_atom_site_calc_flag
_atom_site_refinement_flags
_atom_site_disorder_assembly
_atom_site_disorder_group
C1 C 0.1061(2) 0.58021(12) 0.11521(8) 0.0147(4) Uani 1 1 d . . .
C2 C 0.3133(2) 0.59032(13) 0.11525(8) 0.0156(4) Uani 1 1 d . . .
H2 H 0.3453 0.6573 0.1072 0.019 Uiso 1 1 calc R . .
C3 C 0.4019(2) 0.55956(13) 0.17748(8) 0.0152(4) Uani 1 1 d . . .
H3 H 0.3661 0.6037 0.2103 0.018 Uiso 1 1 calc R . .
C4 C 0.6076(2) 0.55711(13) 0.17671(8) 0.0159(4) Uani 1 1 d . . .
O1A O 0.02591(16) 0.63428(9) 0.15142(6) 0.0177(3) Uani 1 1 d . . .
O1B O 0.03095(16) 0.52158(9) 0.08031(6) 0.0202(3) Uani 1 1 d . . .
O2 O 0.38572(16) 0.53164(9) 0.07052(6) 0.0188(3) Uani 1 1 d . . .
H2O H 0.3408 0.5465 0.0353 0.028 Uiso 1 1 calc R . .
O3 O 0.34708(16) 0.46763(9) 0.19148(6) 0.0190(3) Uani 1 1 d . . .
H3O H 0.2478 0.4697 0.2081 0.028 Uiso 1 1 calc R . .
O4A O 0.69665(16) 0.49215(9) 0.19799(6) 0.0234(3) Uani 1 1 d . . .
O4B O 0.67615(16) 0.63193(9) 0.15184(6) 0.0202(3) Uani 1 1 d . . .
H4 H 0.7897 0.6271 0.1531 0.030 Uiso 1 1 calc R . .
C21 C 0.6509(3) 0.35459(17) 0.46504(10) 0.0325(5) Uani 1 1 d . . .
H21A H 0.6262 0.3829 0.5047 0.049 Uiso 1 1 calc R . .
H21B H 0.7665 0.3207 0.4692 0.049 Uiso 1 1 calc R . .
H21C H 0.5533 0.3107 0.4523 0.049 Uiso 1 1 calc R . .
C22 C 0.6614(3) 0.43133(15) 0.41676(10) 0.0294(5) Uani 1 1 d . . .
H22A H 0.7637 0.4736 0.4293 0.035 Uiso 1 1 calc R . .
H22B H 0.5486 0.4690 0.4160 0.035 Uiso 1 1 calc R . .
C23 C 0.6867(3) 0.39580(15) 0.35182(9) 0.0235(4) Uani 1 1 d . . .
H23B H 0.7280 0.4484 0.3265 0.028 Uiso 1 1 calc R . .
H23A H 0.7824 0.3470 0.3537 0.028 Uiso 1 1 calc R . .
C24 C 0.5145(2) 0.35515(14) 0.32134(9) 0.0203(4) Uani 1 1 d . . .
H24B H 0.4785 0.2991 0.3446 0.024 Uiso 1 1 calc R . .
H24A H 0.4159 0.4021 0.3223 0.024 Uiso 1 1 calc R . .
N25 N 0.53928(19) 0.32829(11) 0.25646(7) 0.0171(3) Uani 1 1 d . . .
H25A H 0.6419 0.2932 0.2549 0.020(5) Uiso 1 1 calc R . .
H25B H 0.5491 0.3811 0.2333 0.039(7) Uiso 1 1 calc R . .
H25C H 0.4420 0.2941 0.2415 0.031(6) Uiso 1 1 calc R . .
C31 C 0.8734(2) 0.67977(13) 0.30318(8) 0.0154(4) Uani 1 1 d . . .
C32 C 1.0767(2) 0.66456(13) 0.29989(8) 0.0154(4) Uani 1 1 d . . .
H32 H 1.0997 0.5974 0.2894 0.018 Uiso 1 1 calc R . .
C33 C 1.1768(2) 0.68778(13) 0.36151(9) 0.0170(4) Uani 1 1 d . . .
H33 H 1.1478 0.6382 0.3919 0.020 Uiso 1 1 calc R . .
C34 C 1.3824(2) 0.69056(13) 0.35736(9) 0.0169(4) Uani 1 1 d . . .
O31A O 0.79801(16) 0.62025(9) 0.33865(6) 0.0212(3) Uani 1 1 d . . .
H31 H 0.6853 0.6290 0.3365 0.032 Uiso 1 1 calc R . .
O31B O 0.79520(17) 0.74268(10) 0.27439(7) 0.0251(3) Uani 1 1 d . . .
O32 O 1.14328(16) 0.72338(9) 0.25373(6) 0.0177(3) Uani 1 1 d . . .
H32O H 1.1116 0.7015 0.2188 0.027 Uiso 1 1 calc R . .
O33 O 1.11481(16) 0.77528(9) 0.38289(6) 0.0219(3) Uani 1 1 d . . .
H33O H 1.2041 0.8082 0.3956 0.033 Uiso 1 1 calc R . .
O34A O 1.45964(16) 0.76372(9) 0.37579(6) 0.0224(3) Uani 1 1 d . . .
O34B O 1.45766(16) 0.61894(9) 0.33577(7) 0.0225(3) Uani 1 1 d . . .
C41 C 0.8484(3) 0.57158(15) 0.56924(11) 0.0336(5) Uani 1 1 d . . .
H41A H 0.8725 0.5564 0.6130 0.050 Uiso 1 1 calc R . .
H41B H 0.9441 0.5446 0.5456 0.050 Uiso 1 1 calc R . .
H41C H 0.7309 0.5453 0.5544 0.050 Uiso 1 1 calc R . .
C42 C 0.8451(3) 0.67739(14) 0.56101(9) 0.0234(4) Uani 1 1 d . . .
H42A H 0.9610 0.7039 0.5788 0.028 Uiso 1 1 calc R . .
H42B H 0.7461 0.7039 0.5841 0.028 Uiso 1 1 calc R . .
C43 C 0.8177(3) 0.70713(13) 0.49402(9) 0.0214(4) Uani 1 1 d . . .
H43A H 0.9229 0.6863 0.4717 0.026 Uiso 1 1 calc R . .
H43B H 0.7081 0.6758 0.4750 0.026 Uiso 1 1 calc R . .
C44 C 0.7966(3) 0.81232(14) 0.48728(9) 0.0225(4) Uani 1 1 d . . .
H44A H 0.6867 0.8329 0.5072 0.027 Uiso 1 1 calc R . .
H44B H 0.9027 0.8440 0.5084 0.027 Uiso 1 1 calc R . .
N45 N 0.7814(2) 0.84029(11) 0.42137(7) 0.0189(4) Uani 1 1 d . . .
H45A H 0.6823 0.8123 0.4021 0.036(6) Uiso 1 1 calc R . .
H45B H 0.8827 0.8218 0.4031 0.042(7) Uiso 1 1 calc R . .
H45C H 0.7698 0.9038 0.4185 0.038(7) Uiso 1 1 calc R . .
O1W O 0.28588(18) 0.56683(9) -0.04767(6) 0.0206(3) Uani 1 1 d D . .
H1W H 0.190(2) 0.5366(17) -0.0598(12) 0.051(8) Uiso 1 1 d D . .
H2W H 0.373(2) 0.5392(17) -0.0626(12) 0.059(9) Uiso 1 1 d D . .
O2W O 0.04304(18) 0.42968(10) 0.24454(7) 0.0233(3) Uani 1 1 d D . .
H21W H -0.057(3) 0.4473(16) 0.2284(12) 0.059(9) Uiso 1 1 d D . .
H22W H 0.044(3) 0.3709(11) 0.2417(12) 0.049(8) Uiso 1 1 d D . .

loop_
_atom_site_aniso_label
_atom_site_aniso_U_11
_atom_site_aniso_U_22
_atom_site_aniso_U_33
_atom_site_aniso_U_23
_atom_site_aniso_U_13
_atom_site_aniso_U_12
C1 0.0131(9) 0.0156(10) 0.0153(10) 0.0046(8) -0.0013(7) 0.0017(7)
C2 0.0135(9) 0.0167(9) 0.0167(10) -0.0001(8) 0.0012(7) 0.0017(7)
C3 0.0124(9) 0.0160(9) 0.0172(10) -0.0012(8) 0.0007(7) 0.0009(7)
C4 0.0163(9) 0.0185(10) 0.0127(10) -0.0038(8) -0.0005(7) 0.0009(7)
O1A 0.0121(6) 0.0202(7) 0.0209(8) -0.0038(6) 0.0009(5) 0.0014(5)
O1B 0.0135(7) 0.0238(7) 0.0227(8) -0.0058(6) -0.0028(5) 0.0003(5)
O2 0.0148(7) 0.0283(8) 0.0134(7) -0.0019(6) 0.0006(5) 0.0051(5)
O3 0.0122(7) 0.0211(7) 0.0240(8) 0.0060(6) 0.0043(5) 0.0000(5)
O4A 0.0128(6) 0.0253(8) 0.0319(9) 0.0079(6) 0.0001(5) 0.0028(5)
O4B 0.0096(6) 0.0195(7) 0.0314(8) 0.0025(6) -0.0001(5) -0.0004(5)
C21 0.0260(11) 0.0491(15) 0.0220(12) -0.0030(11) -0.0002(9) -0.0027(10)
C22 0.0291(11) 0.0363(13) 0.0228(12) -0.0058(10) 0.0009(9) -0.0064(9)
C23 0.0225(10) 0.0277(11) 0.0202(11) -0.0011(9) 0.0008(8) -0.0047(8)
C24 0.0194(10) 0.0243(11) 0.0172(11) -0.0016(8) 0.0010(7) 0.0004(8)
N25 0.0135(8) 0.0172(9) 0.0204(9) 0.0001(7) 0.0000(6) 0.0011(6)
C31 0.0146(9) 0.0171(10) 0.0147(10) -0.0043(8) 0.0014(7) -0.0024(7)
C32 0.0124(9) 0.0154(9) 0.0187(10) -0.0001(8) 0.0027(7) 0.0001(7)
C33 0.0134(9) 0.0190(10) 0.0185(10) -0.0004(8) 0.0012(7) 0.0014(7)
C34 0.0130(9) 0.0242(11) 0.0135(10) 0.0045(8) 0.0005(7) 0.0011(8)
O31A 0.0098(6) 0.0251(8) 0.0291(8) 0.0037(6) 0.0031(5) 0.0009(5)
O31B 0.0159(7) 0.0273(8) 0.0319(9) 0.0102(7) 0.0014(6) 0.0039(6)
O32 0.0167(6) 0.0231(7) 0.0134(7) -0.0018(6) 0.0015(5) -0.0047(5)
O33 0.0130(7) 0.0251(8) 0.0276(8) -0.0113(6) 0.0011(5) -0.0009(5)
O34A 0.0134(7) 0.0246(8) 0.0292(8) -0.0050(6) 0.0011(5) -0.0022(5)
O34B 0.0124(7) 0.0226(8) 0.0326(9) -0.0018(6) 0.0030(5) 0.0004(5)
C41 0.0364(13) 0.0321(13) 0.0327(14) 0.0054(10) 0.0055(10) 0.0055(10)
C42 0.0217(10) 0.0287(11) 0.0200(11) -0.0002(9) 0.0030(8) 0.0017(8)
C43 0.0194(10) 0.0230(11) 0.0219(11) -0.0004(9) 0.0027(8) 0.0001(8)
C44 0.0268(11) 0.0234(11) 0.0173(11) -0.0030(9) 0.0017(8) -0.0012(8)
N45 0.0163(8) 0.0190(9) 0.0213(9) -0.0017(7) 0.0014(6) -0.0007(6)
O1W 0.0162(7) 0.0256(8) 0.0198(8) -0.0030(6) 0.0006(6) -0.0006(6)
O2W 0.0157(8) 0.0210(8) 0.0334(9) 0.0014(7) 0.0033(6) 0.0007(6)

loop_
_atom_type_symbol
_atom_type_description
_atom_type_scat_dispersion_real
_atom_type_scat_dispersion_imag
_atom_type_scat_source
C C 0.0033 0.0016 'International Tables Vol C Tables 4.2.6.8 and 6.1.1.4'
H H 0.0000 0.0000 'International Tables Vol C Tables 4.2.6.8 and 6.1.1.4'
O O 0.0106 0.0060 'International Tables Vol C Tables 4.2.6.8 and 6.1.1.4'
N N 0.0061 0.0033 'International Tables Vol C Tables 4.2.6.8 and 6.1.1.4'

loop_
_geom_angle_atom_site_label_1
_geom_angle_atom_site_label_2
_geom_angle_atom_site_label_3
_geom_angle
_geom_angle_site_symmetry_1
_geom_angle_site_symmetry_3
O1B C1 O1A 125.39(16) . .
O1B C1 C2 118.04(16) . .
O1A C1 C2 116.56(16) . .
O2 C2 C3 106.29(14) . .
O2 C2 C1 111.56(15) . .
C3 C2 C1 109.96(15) . .
O2 C2 H2 109.7 . .
C3 C2 H2 109.7 . .
C1 C2 H2 109.7 . .
O3 C3 C4 106.47(14) . .
O3 C3 C2 110.18(15) . .
C4 C3 C2 111.47(15) . .
O3 C3 H3 109.6 . .
C4 C3 H3 109.6 . .
C2 C3 H3 109.6 . .
O4A C4 O4B 124.30(17) . .
O4A C4 C3 122.13(17) . .
O4B C4 C3 113.57(15) . .
C2 O2 H2O 109.5 . .
C3 O3 H3O 109.5 . .
C4 O4B H4 109.5 . .
C22 C21 H21A 109.5 . .
C22 C21 H21B 109.5 . .
H21A C21 H21B 109.5 . .
C22 C21 H21C 109.5 . .
H21A C21 H21C 109.5 . .
H21B C21 H21C 109.5 . .
C21 C22 C23 114.65(18) . .
C21 C22 H22A 108.6 . .
C23 C22 H22A 108.6 . .
C21 C22 H22B 108.6 . .
C23 C22 H22B 108.6 . .
H22A C22 H22B 107.6 . .
C24 C23 C22 112.46(16) . .
C24 C23 H23B 109.1 . .
C22 C23 H23B 109.1 . .
C24 C23 H23A 109.1 . .
C22 C23 H23A 109.1 . .
H23B C23 H23A 107.8 . .
N25 C24 C23 111.21(15) . .
N25 C24 H24B 109.4 . .
C23 C24 H24B 109.4 . .
N25 C24 H24A 109.4 . .
C23 C24 H24A 109.4 . .
H24B C24 H24A 108.0 . .
C24 N25 H25A 109.5 . .
C24 N25 H25B 109.5 . .
H25A N25 H25B 109.5 . .
C24 N25 H25C 109.5 . .
H25A N25 H25C 109.5 . .
H25B N25 H25C 109.5 . .
O31B C31 O31A 125.37(17) . .
O31B C31 C32 121.07(16) . .
O31A C31 C32 113.56(16) . .
O32 C32 C33 108.89(14) . .
O32 C32 C31 109.80(15) . .
C33 C32 C31 110.45(15) . .
O32 C32 H32 109.2 . .
C33 C32 H32 109.2 . .
C31 C32 H32 109.2 . .
O33 C33 C32 109.35(15) . .
O33 C33 C34 109.96(15) . .
C32 C33 C34 112.28(15) . .
O33 C33 H33 108.4 . .
C32 C33 H33 108.4 . .
C34 C33 H33 108.4 . .
O34A C34 O34B 126.24(17) . .
O34A C34 C33 116.11(16) . .
O34B C34 C33 117.65(16) . .
C31 O31A H31 109.5 . .
C32 O32 H32O 109.5 . .
C33 O33 H33O 109.5 . .
C42 C41 H41A 109.5 . .
C42 C41 H41B 109.5 . .
H41A C41 H41B 109.5 . .
C42 C41 H41C 109.5 . .
H41A C41 H41C 109.5 . .
H41B C41 H41C 109.5 . .
C41 C42 C43 112.97(17) . .
C41 C42 H42A 109.0 . .
C43 C42 H42A 109.0 . .
C41 C42 H42B 109.0 . .
C43 C42 H42B 109.0 . .
H42A C42 H42B 107.8 . .
C44 C43 C42 112.06(16) . .
C44 C43 H43A 109.2 . .
C42 C43 H43A 109.2 . .
C44 C43 H43B 109.2 . .
C42 C43 H43B 109.2 . .
H43A C43 H43B 107.9 . .
N45 C44 C43 111.09(16) . .
N45 C44 H44A 109.4 . .
C43 C44 H44A 109.4 . .
N45 C44 H44B 109.4 . .
C43 C44 H44B 109.4 . .
H44A C44 H44B 108.0 . .
C44 N45 H45A 109.5 . .
C44 N45 H45B 109.5 . .
H45A N45 H45B 109.5 . .
C44 N45 H45C 109.5 . .
H45A N45 H45C 109.5 . .
H45B N45 H45C 109.5 . .
H1W O1W H2W 107(2) . .
H21W O2W H22W 106(2) . .

loop_
_geom_bond_atom_site_label_1
_geom_bond_atom_site_label_2
_geom_bond_distance
_geom_bond_site_symmetry_2
C1 O1B 1.234(2) .
C1 O1A 1.275(2) .
C1 C2 1.537(2) .
C2 O2 1.414(2) .
C2 C3 1.527(3) .
C2 H2 1.0000 .
C3 O3 1.409(2) .
C3 C4 1.521(2) .
C3 H3 1.0000 .
C4 O4A 1.208(2) .
C4 O4B 1.311(2) .
O2 H2O 0.8400 .
O3 H3O 0.8400 .
O4B H4 0.8400 .
C21 C22 1.520(3) .
C21 H21A 0.9800 .
C21 H21B 0.9800 .
C21 H21C 0.9800 .
C22 C23 1.523(3) .
C22 H22A 0.9900 .
C22 H22B 0.9900 .
C23 C24 1.509(3) .
C23 H23B 0.9900 .
C23 H23A 0.9900 .
C24 N25 1.485(2) .
C24 H24B 0.9900 .
C24 H24A 0.9900 .
N25 H25A 0.9100 .
N25 H25B 0.9100 .
N25 H25C 0.9100 .
C31 O31B 1.216(2) .
C31 O31A 1.296(2) .
C31 C32 1.524(2) .
C32 O32 1.420(2) .
C32 C33 1.522(3) .
C32 H32 1.0000 .
C33 O33 1.415(2) .
C33 C34 1.529(2) .
C33 H33 1.0000 .
C34 O34A 1.240(2) .
C34 O34B 1.266(2) .
O31A H31 0.8400 .
O32 H32O 0.8400 .
O33 H33O 0.8400 .
C41 C42 1.516(3) .
C41 H41A 0.9800 .
C41 H41B 0.9800 .
C41 H41C 0.9800 .
C42 C43 1.517(3) .
C42 H42A 0.9900 .
C42 H42B 0.9900 .
C43 C44 1.511(3) .
C43 H43A 0.9900 .
C43 H43B 0.9900 .
C44 N45 1.484(3) .
C44 H44A 0.9900 .
C44 H44B 0.9900 .
N45 H45A 0.9100 .
N45 H45B 0.9100 .
N45 H45C 0.9100 .
O1W H1W 0.857(16) .
O1W H2W 0.840(16) .
O2W H21W 0.833(16) .
O2W H22W 0.839(16) .

loop_
_geom_hbond_atom_site_label_D
_geom_hbond_atom_site_label_H
_geom_hbond_atom_site_label_A
_geom_hbond_distance_DH
_geom_hbond_distance_HA
_geom_hbond_distance_DA
_geom_hbond_angle_DHA
_geom_hbond_site_symmetry_A
O2 H2O O1W 0.84 1.85 2.673(2) 167.7 .
O3 H3O O2W 0.84 1.84 2.649(2) 160.0 .
N25 H25B O4A 0.91 2.09 2.933(2) 152.7 .
N25 H25B O3 0.91 2.09 2.770(2) 130.1 .
O33 H33O O34A 0.84 2.06 2.5680(19) 118.0 .
N45 H45B O33 0.91 1.92 2.811(2) 167.2 .
O4B H4 O1A 0.84 1.75 2.5850(19) 171.5 1_655
O32 H32O O1A 0.84 1.83 2.6546(19) 168.5 1_655
N25 H25A O32 0.91 1.89 2.801(2) 176.2 2_745
N25 H25C O31B 0.91 1.91 2.796(2) 164.3 2_645
O2W H22W O31B 0.839(16) 2.219(18) 2.957(2) 147(2) 2_645
O2W H22W O32 0.839(16) 2.52(2) 3.243(2) 145(2) 2_645
O31A H31 O34B 0.84 1.69 2.5112(19) 166.3 1_455
N45 H45A O34A 0.91 1.84 2.739(2) 169.2 1_455
O2W H21W O4A 0.833(16) 2.001(16) 2.831(2) 174(3) 1_455
O33 H33O O1W 0.84 2.23 2.944(2) 143.6 4_676
O1W H1W O1B 0.857(16) 1.856(16) 2.7095(19) 174(2) 3_565
O1W H2W O2 0.840(16) 2.063(17) 2.8738(19) 162(3) 3_665
N45 H45C O2 0.91 2.17 2.999(2) 150.7 2_655
N45 H45C O1B 0.91 2.23 2.930(2) 133.4 2_655
N45 H45C O3 0.91 2.65 3.145(2) 115.2 2_655
